data_7216949
loop_
_publ_author_name
'Blockhuys, Frank'
'Hinchley, Sarah L.'
'Robertson, Heather E.'
'Blake, Alexander J.'
'McNab, Hamish'
'Despinoy, Xavier L. M.'
'Harris, Steven G.'
'Rankin, David W. H.'

_publ_section_title
;
 Pyrrolizin-3-one and its 1,2-dihydro derivative: structures of the free
 molecules determined by electron diffraction and ab initio calculations
 and in the crystal by X-ray diffractionElectronic supplementary
 information (ESI) available: further experimental data. See
 http://www.rsc.org/suppdata/p2/b1/b102475m/
;
_journal_issue 11
_journal_name_full 'Journal of the Chemical Society, Perkin Transactions 2'
_journal_page_first 2195
_journal_paper_doi 10.1039/b102475m
_journal_year 2001
_chemical_formula_moiety 'C7 H5 N O'
_chemical_formula_sum 'C7 H5 N O'
_chemical_formula_weight 119.12
_chemical_name_systematic
; 
PYRROLIZIN-3-ONE
;
_space_group_IT_number 15
_symmetry_cell_setting monoclinic
_symmetry_space_group_name_Hall '-C 2yc'
_symmetry_space_group_name_H-M 'C 1 2/c 1'
_atom_sites_solution_hydrogens geom
_atom_sites_solution_primary direct
_atom_sites_solution_secondary difmap
_audit_creation_method SHELXL
_cell_angle_alpha 90.00
_cell_angle_beta 104.42(4)
_cell_angle_gamma 90.00
_cell_formula_units_Z 8
_cell_length_a 13.960(5)
_cell_length_b 5.954(2)
_cell_length_c 14.181(5)
_cell_measurement_reflns_used 40
_cell_measurement_temperature 150(2)
_cell_measurement_theta_max 14.5
_cell_measurement_theta_min 12.5
_cell_volume 1141.6(7)
_computing_cell_refinement STADI-4
_computing_data_collection STADI-4
_computing_data_reduction X-RED
_computing_publication_material 'SHELXL-93; PLATON (Spek, 2001)'
_computing_structure_refinement 'SHELXL-93 (Sheldrick, 1993)'
_computing_structure_solution 'SHELXS-86 (Sheldrick, 1990)'
_diffrn_ambient_temperature 150(2)
_diffrn_measurement_device 'Stoe Stadi-4 four-circle'
_diffrn_measurement_method omega/2theta
_diffrn_radiation_monochromator graphite
_diffrn_radiation_source 'fine-focus sealed tube'
_diffrn_radiation_type MoKa
_diffrn_radiation_wavelength 0.71073
_diffrn_reflns_av_R_equivalents 0.020
_diffrn_reflns_av_sigmaI/netI 0.021
_diffrn_reflns_limit_h_max 18
_diffrn_reflns_limit_h_min -19
_diffrn_reflns_limit_k_max 8
_diffrn_reflns_limit_k_min 0
_diffrn_reflns_limit_l_max 19
_diffrn_reflns_limit_l_min 0
_diffrn_reflns_number 1756
_diffrn_reflns_theta_max 30.06
_diffrn_reflns_theta_min 2.97
_diffrn_standards_decay_% none
_diffrn_standards_interval_time 60
_diffrn_standards_number 3
_exptl_absorpt_coefficient_mu 0.095
_exptl_absorpt_correction_type none
_exptl_crystal_colour orange
_exptl_crystal_density_diffrn 1.386
_exptl_crystal_description 'column within capillary tube'
_exptl_crystal_F_000 496
_exptl_crystal_size_max 0.50
_exptl_crystal_size_mid 0.40
_exptl_crystal_size_min 0.40
_refine_diff_density_max 0.44
_refine_diff_density_min -0.34
_refine_diff_density_rms 0.07
_refine_ls_extinction_expression Fc^*^=kFc[1+0.001xFc^2^l^3^/sin(2q)]^-1/4^
_refine_ls_extinction_method none
_refine_ls_goodness_of_fit_all 1.037
_refine_ls_goodness_of_fit_obs 1.042
_refine_ls_hydrogen_treatment refall
_refine_ls_matrix_type full
_refine_ls_number_parameters 103
_refine_ls_number_reflns 1657
_refine_ls_number_restraints 0
_refine_ls_restrained_S_all 1.106
_refine_ls_restrained_S_obs 1.042
_refine_ls_R_factor_all 0.0669
_refine_ls_R_factor_obs 0.0531
_refine_ls_shift/esd_max 0.001
_refine_ls_shift/esd_mean 0.000
_refine_ls_structure_factor_coef Fsqd
_refine_ls_weighting_details 'w=1/[s^2^(Fo^2^)+( 0.108P)^2^+0.434P] where P=(Fo^2^+2Fc^2^)/3'
_refine_ls_weighting_scheme calc
_refine_ls_wR_factor_all 0.1676
_refine_ls_wR_factor_obs 0.1408
_reflns_number_observed 1342
_reflns_number_total 1674
_reflns_observed_criterion >2sigma(I)
_cod_data_source_file b102475m.txt
_cod_data_source_block PYRRLZ
_cod_depositor_comments
;
The following automatic conversions were performed:

'_symmetry_cell_setting' value 'Monoclinic' changed to 'monoclinic'
according to
/usr/data/users/saulius/automatic-downloads/retrospective/RSC/lib/dictionaries/cif_core.dic
dictionary named 'cif_core.dic' version 2.4.2 from 2011-04-26.

Automatic conversion script
Id: cif_fix_values 2281 2013-09-26 08:29:07Z andrius 

The following automatic conversions were performed:

'_refine_ls_weighting_scheme' value 'calc w=1/[s^2^(Fo^2^)+(
0.108P)^2^+0.434P] where P=(Fo^2^+2Fc^2^)/3' was changed to 'calc'.
New tag '_refine_ls_weighting_details' was created. The value of the
new tag was set to 'w=1/[s^2^(Fo^2^)+( 0.108P)^2^+0.434P] where
P=(Fo^2^+2Fc^2^)/3'.

Automatic conversion script
Id: cif_fix_values 3143 2015-03-26 13:38:13Z robertas 
;
_cod_original_sg_symbol_H-M C2/c
_cod_database_code 7216949

loop_
_symmetry_equiv_pos_as_xyz
'x, y, z'
'-x, y, -z+1/2'
'x+1/2, y+1/2, z'
'-x+1/2, y+1/2, -z+1/2'
'-x, -y, -z'
'x, -y, z-1/2'
'-x+1/2, -y+1/2, -z'
'x+1/2, -y+1/2, z-1/2'

loop_
_atom_site_aniso_label
_atom_site_aniso_U_11
_atom_site_aniso_U_22
_atom_site_aniso_U_33
_atom_site_aniso_U_23
_atom_site_aniso_U_13
_atom_site_aniso_U_12
C1 0.0300(6) 0.0240(6) 0.0199(5) -0.0002(4) 0.0063(4) 0.0052(5)
C2 0.0242(6) 0.0275(6) 0.0246(6) 0.0024(5) 0.0074(4) 0.0040(4)
C3 0.0221(5) 0.0228(6) 0.0202(5) 0.0016(4) 0.0031(4) -0.0005(4)
O3 0.0302(5) 0.0240(5) 0.0350(5) -0.0042(4) 0.0049(4) -0.0046(4)
N4 0.0205(5) 0.0200(5) 0.0203(5) -0.0022(4) 0.0030(3) 0.0002(3)
C5 0.0236(5) 0.0273(6) 0.0212(5) 0.0005(4) 0.0050(4) 0.0035(4)
C6 0.0230(6) 0.0351(7) 0.0239(6) 0.0010(5) 0.0043(4) -0.0012(5)
C7 0.0293(6) 0.0279(6) 0.0214(5) -0.0012(5) 0.0023(4) -0.0057(5)
C7a 0.0262(6) 0.0205(5) 0.0174(5) -0.0009(4) 0.0025(4) -0.0006(4)

loop_
_atom_site_label
_atom_site_type_symbol
_atom_site_fract_x
_atom_site_fract_y
_atom_site_fract_z
_atom_site_U_iso_or_equiv
_atom_site_thermal_displace_type
_atom_site_occupancy
_atom_site_calc_flag
C1 C 0.65887(10) 0.3908(2) 0.66303(9) 0.0246(3) Uani 1 d
H1 H 0.6481(14) 0.5301(35) 0.6922(14) 0.035(5) Uiso 1 d
C2 C 0.59289(9) 0.2298(2) 0.62556(9) 0.0252(3) Uani 1 d
H2 H 0.5212(14) 0.2279(32) 0.6213(13) 0.031(4) Uiso 1 d
C3 C 0.64402(9) 0.0439(2) 0.58755(9) 0.0221(3) Uani 1 d
O3 O 0.61273(7) -0.1325(2) 0.55040(7) 0.0303(3) Uani 1 d
N4 N 0.74323(7) 0.1149(2) 0.60665(7) 0.0207(3) Uani 1 d
C5 C 0.83140(9) 0.0446(2) 0.58838(9) 0.0241(3) Uani 1 d
H5 H 0.8337(14) -0.0962(30) 0.5549(14) 0.028(4) Uiso 1 d
C6 C 0.89948(9) 0.2085(2) 0.62295(9) 0.0276(3) Uani 1 d
H6 H 0.9680(14) 0.2073(35) 0.6157(13) 0.033(5) Uiso 1 d
C7 C 0.85159(10) 0.3857(2) 0.66271(9) 0.0269(3) Uani 1 d
H7 H 0.8786(13) 0.5266(34) 0.6922(13) 0.034(5) Uiso 1 d
C7a C 0.75541(9) 0.3229(2) 0.65112(8) 0.0219(3) Uani 1 d

loop_
_atom_type_symbol
_atom_type_description
_atom_type_scat_dispersion_real
_atom_type_scat_dispersion_imag
_atom_type_scat_source
C C 0.0033 0.0016 'International Tables Vol C Tables 4.2.6.8 and 6.1.1.4'
H H 0.0000 0.0000 'International Tables Vol C Tables 4.2.6.8 and 6.1.1.4'
N N 0.0061 0.0033 'International Tables Vol C Tables 4.2.6.8 and 6.1.1.4'
O O 0.0106 0.0060 'International Tables Vol C Tables 4.2.6.8 and 6.1.1.4'

loop_
_geom_angle_atom_site_label_1
_geom_angle_atom_site_label_2
_geom_angle_atom_site_label_3
_geom_angle
C2 C1 C7a 108.58(11)
C2 C1 H1 128.6(11)
C7a C1 H1 122.8(11)
C1 C2 C3 109.29(11)
C1 C2 H2 128.0(11)
C3 C2 H2 122.7(11)
O3 C3 N4 125.22(12)
O3 C3 C2 130.61(12)
N4 C3 C2 104.14(11)
C7a N4 C5 110.03(10)
C7a N4 C3 111.13(10)
C5 N4 C3 138.68(11)
C6 C5 N4 106.79(11)
C6 C5 H5 133.6(11)
N4 C5 H5 119.5(11)
C5 C6 C7 108.38(12)
C5 C6 H6 124.3(12)
C7 C6 H6 127.1(12)
C7a C7 C6 106.95(12)
C7a C7 H7 123.6(10)
C6 C7 H7 129.4(10)
C7 C7a N4 107.85(11)
C7 C7a C1 145.23(13)
N4 C7a C1 106.85(10)

loop_
_geom_bond_atom_site_label_1
_geom_bond_atom_site_label_2
_geom_bond_distance
C1 C2 1.344(2)
C1 C7a 1.457(2)
C1 H1 0.96(2)
C2 C3 1.489(2)
C2 H2 0.99(2)
C3 O3 1.207(2)
C3 N4 1.408(2)
N4 C7a 1.381(2)
N4 C5 1.384(2)
C5 C6 1.365(2)
C5 H5 0.97(2)
C6 C7 1.437(2)
C6 H6 0.99(2)
C7 C7a 1.364(2)
C7 H7 0.97(2)

loop_
_geom_torsion_atom_site_label_1
_geom_torsion_atom_site_label_2
_geom_torsion_atom_site_label_3
_geom_torsion_atom_site_label_4
_geom_torsion
C7a C1 C2 C3 0.62(14)
C1 C2 C3 O3 178.29(13)
C1 C2 C3 N4 -0.16(14)
O3 C3 N4 C7a -178.96(12)
C2 C3 N4 C7a -0.40(13)
O3 C3 N4 C5 6.5(2)
C2 C3 N4 C5 -174.90(13)
C7a N4 C5 C6 0.85(14)
C3 N4 C5 C6 175.39(14)
N4 C5 C6 C7 -0.61(15)
C5 C6 C7 C7a 0.2(2)
C6 C7 C7a N4 0.36(14)
C6 C7 C7a C1 -175.7(2)
C5 N4 C7a C7 -0.76(14)
C3 N4 C7a C7 -176.90(10)
C5 N4 C7a C1 176.90(9)
C3 N4 C7a C1 0.77(13)
C2 C1 C7a C7 175.2(2)
C2 C1 C7a N4 -0.86(14)
